data_4318318
loop_
_publ_author_name
'Karl O. Christe'
'Jerry A. Boatz'
'Michael Gerken'
'Ralf Haiges'
'Stefan Schneider'
'Thorsten Schroer'
'Fook S. Tham'
'Ashwani Vij'
'Vandana Vij'
'Ross I. Wagner'
'William W. Wilson'

_publ_contact_author
;
        Dr Karl O. Christe
        Propulsion Sciences and Advanced Concepts Division
        Air Force Research Laboratory (AFRL/PRS)
        10 E. Saturn Blvd.
        Edwards AFB
        California 93524
;
_publ_contact_author_email karl.christe@edwards.af.mil
_publ_contact_author_fax '661 275 5471'
_publ_contact_author_phone '661 275 5194'
_publ_section_title
;
 Synthesis and Characterization of the SO~2~N~3~^-^, (SO~2~)~2~N~3~^-^ and
 SO~3~N~3~^-^ Anions
;
_journal_name_full 'Inorganic Chemistry'
_journal_page_first 4275
_journal_page_last 4285
_journal_paper_doi 10.1021/ic020183l
_journal_volume 41
_journal_year 2002
_chemical_formula_sum 'Cs2 N6 O5 S2'
_chemical_formula_weight 494.00
_chemical_name_common 'Cesium azidosulfate, cesium azidosulfite'
_chemical_name_systematic
;
   ?
;
_space_group_IT_number 11
_symmetry_cell_setting monoclinic
_symmetry_space_group_name_Hall '-P 2yb'
_symmetry_space_group_name_H-M 'P 1 21/m 1'
_atom_sites_solution_hydrogens geom
_atom_sites_solution_primary direct
_atom_sites_solution_secondary difmap
_audit_creation_method SHELXL-97
_cell_angle_alpha 90.00
_cell_angle_beta 114.958(4)
_cell_angle_gamma 90.00
_cell_formula_units_Z 2
_cell_length_a 9.542(2)
_cell_length_b 6.2189(14)
_cell_length_c 10.342(2)
_cell_measurement_reflns_used '90 frames'
_cell_measurement_temperature 173(2)
_cell_measurement_theta_max 28.27
_cell_measurement_theta_min 3.82
_cell_volume 556.4(2)
_computing_cell_refinement 'Bruker SMART'
_computing_data_collection 'Bruker SMART'
_computing_data_reduction 'Bruker SHELXTL'
_computing_molecular_graphics 'Bruker SHELXTL'
_computing_publication_material 'Bruker SHELXTL'
_computing_structure_refinement 'SHELXL-97 (Sheldrick, 1997)'
_computing_structure_solution 'SHELXS-97 (Sheldrick, 1990)'
_diffrn_ambient_temperature 173(2)
_diffrn_measured_fraction_theta_full 0.953
_diffrn_measured_fraction_theta_max 0.953
_diffrn_measurement_device_type 'CCD area detector'
_diffrn_measurement_method 'phi and omega scans'
_diffrn_radiation_monochromator graphite
_diffrn_radiation_source 'fine-focus sealed tube'
_diffrn_radiation_type MoK\a
_diffrn_radiation_wavelength 0.71073
_diffrn_reflns_av_R_equivalents 0.0446
_diffrn_reflns_av_sigmaI/netI 0.0269
_diffrn_reflns_limit_h_max 12
_diffrn_reflns_limit_h_min -8
_diffrn_reflns_limit_k_max 8
_diffrn_reflns_limit_k_min -8
_diffrn_reflns_limit_l_max 13
_diffrn_reflns_limit_l_min -13
_diffrn_reflns_number 4658
_diffrn_reflns_theta_full 28.27
_diffrn_reflns_theta_max 28.27
_diffrn_reflns_theta_min 3.82
_diffrn_standards_decay_% <1%
_diffrn_standards_interval_time 'start and end of data collection'
_diffrn_standards_number '50 frames'
_exptl_absorpt_coefficient_mu 6.939
_exptl_absorpt_correction_T_max 0.5437
_exptl_absorpt_correction_T_min 0.1230
_exptl_absorpt_correction_type SADABS
_exptl_crystal_colour Colorless
_exptl_crystal_density_diffrn 2.949
_exptl_crystal_density_method 'not measured'
_exptl_crystal_description Chunk
_exptl_crystal_F_000 448
_exptl_crystal_size_max 0.52
_exptl_crystal_size_mid 0.27
_exptl_crystal_size_min 0.10
_refine_diff_density_max 1.837
_refine_diff_density_min -1.664
_refine_diff_density_rms 0.207
_refine_ls_extinction_coef 0.0033(11)
_refine_ls_extinction_expression Fc^*^=kFc[1+0.001xFc^2^\l^3^/sin(2\q)]^-1/4^
_refine_ls_extinction_method SHELXL
_refine_ls_goodness_of_fit_ref 1.075
_refine_ls_hydrogen_treatment mixed
_refine_ls_matrix_type full
_refine_ls_number_parameters 121
_refine_ls_number_reflns 1437
_refine_ls_number_restraints 4
_refine_ls_restrained_S_all 1.087
_refine_ls_R_factor_all 0.0416
_refine_ls_R_factor_gt 0.0398
_refine_ls_shift/su_max 0.001
_refine_ls_shift/su_mean 0.000
_refine_ls_structure_factor_coef Fsqd
_refine_ls_weighting_details 'calc w=1/[\s^2^(Fo^2^)+(0.0635P)^2^+2.2205P] where P=(Fo^2^+2Fc^2^)/3'
_refine_ls_weighting_scheme calc
_refine_ls_wR_factor_gt 0.1068
_refine_ls_wR_factor_ref 0.1085
_reflns_number_gt 1348
_reflns_number_total 1437
_reflns_threshold_expression >2sigma(I)
_cod_data_source_file ic020183l.cif
_cod_data_source_block CsSO2N3_CsSO3N3
_cod_depositor_comments
;
The following automatic conversions were performed:

'_symmetry_cell_setting' value 'Monoclinic' changed to 'monoclinic'
according to the built-in table from CIF Core dictionary named
'cif_core.dic' version 2.4.1 from 2010-06-29.

Automatic conversion script
Id: cif_fix_values 1646 2011-03-28 12:23:43Z adriana 
;
_cod_database_code 4318318

loop_
_symmetry_equiv_pos_as_xyz
'x, y, z'
'-x, y+1/2, -z'
'-x, -y, -z'
'x, -y-1/2, z'

loop_
_atom_site_label
_atom_site_type_symbol
_atom_site_fract_x
_atom_site_fract_y
_atom_site_fract_z
_atom_site_U_iso_or_equiv
_atom_site_adp_type
_atom_site_occupancy
_atom_site_symmetry_multiplicity
_atom_site_calc_flag
_atom_site_refinement_flags
_atom_site_disorder_assembly
_atom_site_disorder_group
Cs1 Cs 0.61989(5) 0.2500 0.36720(5) 0.0375(2) Uani 1 2 d S . .
Cs2 Cs 1.05386(5) 0.2500 0.19828(5) 0.0393(2) Uani 1 2 d S . .
S1 S 0.6914(2) 0.2500 0.7536(2) 0.0421(5) Uani 1 2 d S . .
S2 S 0.9094(3) -0.2500 0.3854(2) 0.0399(5) Uani 1 2 d SD . .
O1 O 0.8336(7) 0.2500 0.8827(6) 0.059(2) Uani 1 2 d S . .
O2 O 0.6625(5) 0.0562(8) 0.6701(5) 0.0491(11) Uani 1 1 d . . .
O3 O 0.8278(16) -0.301(2) 0.4683(12) 0.047(5) Uani 0.316(10) 1 d PD . .
O4 O 0.8677(11) -0.0276(12) 0.3266(9) 0.0446(19) Uani 0.50 1 d PD . .
O5 O 1.0543(17) -0.307(3) 0.391(3) 0.045(7) Uani 0.184(10) 1 d PD . .
N1 N 0.5404(10) 0.1975(19) 0.8035(10) 0.049(4) Uani 0.50 1 d P . -1
N2 N 0.5694(7) 0.2500 0.9245(6) 0.0310(12) Uani 1 2 d S . .
N3 N 0.5843(12) 0.3101(19) 1.0317(11) 0.051(4) Uani 0.50 1 d P . -1
N4 N 0.7990(17) -0.4208(17) 0.2097(14) 0.055(3) Uani 0.50 1 d P . .
N5 N 0.7791(13) -0.3134(14) 0.1059(12) 0.040(2) Uani 0.50 1 d P . .
N6 N 0.7645(14) -0.213(3) 0.0100(13) 0.052(5) Uani 0.50 1 d P . .

loop_
_atom_site_aniso_label
_atom_site_aniso_U_11
_atom_site_aniso_U_22
_atom_site_aniso_U_33
_atom_site_aniso_U_23
_atom_site_aniso_U_13
_atom_site_aniso_U_12
Cs1 0.0270(3) 0.0627(4) 0.0248(3) 0.000 0.0128(2) 0.000
Cs2 0.0241(3) 0.0690(4) 0.0245(3) 0.000 0.0101(2) 0.000
S1 0.0254(8) 0.0763(15) 0.0206(8) 0.000 0.0059(7) 0.000
S2 0.0431(11) 0.0396(9) 0.0466(11) 0.000 0.0284(10) 0.000
O1 0.025(3) 0.119(6) 0.025(3) 0.000 0.002(2) 0.000
O2 0.046(2) 0.057(3) 0.034(2) 0.0057(19) 0.0075(17) 0.000(2)
O3 0.062(8) 0.057(13) 0.027(5) 0.001(5) 0.025(5) -0.023(7)
O4 0.061(5) 0.031(4) 0.045(5) -0.003(3) 0.026(4) 0.004(4)
O5 0.013(8) 0.046(15) 0.067(15) -0.012(9) 0.007(8) -0.001(7)
N1 0.026(4) 0.081(13) 0.041(4) -0.025(5) 0.015(3) -0.012(5)
N2 0.030(3) 0.041(3) 0.024(3) 0.000 0.014(2) 0.000
N3 0.039(5) 0.081(11) 0.038(5) -0.013(5) 0.021(4) -0.016(5)
N4 0.097(10) 0.035(5) 0.056(7) -0.004(5) 0.053(7) -0.009(6)
N5 0.049(5) 0.030(4) 0.052(6) -0.001(4) 0.032(5) 0.003(3)
N6 0.060(6) 0.050(16) 0.055(6) 0.002(5) 0.033(5) 0.002(5)

loop_
_atom_type_symbol
_atom_type_description
_atom_type_scat_dispersion_real
_atom_type_scat_dispersion_imag
_atom_type_scat_source
N N 0.0061 0.0033 'International Tables Vol C Tables 4.2.6.8 and 6.1.1.4'
O O 0.0106 0.0060 'International Tables Vol C Tables 4.2.6.8 and 6.1.1.4'
S S 0.1246 0.1234 'International Tables Vol C Tables 4.2.6.8 and 6.1.1.4'
Cs Cs -0.3680 2.1192 'International Tables Vol C Tables 4.2.6.8 and 6.1.1.4'

loop_
_geom_angle_atom_site_label_1
_geom_angle_atom_site_label_2
_geom_angle_atom_site_label_3
_geom_angle
_geom_angle_site_symmetry_1
_geom_angle_site_symmetry_3
_geom_angle_publ_flag
O5 Cs1 O5 13.1(8) 3_756 2_756 ?
O5 Cs1 O4 58.6(5) 3_756 4_565 ?
O5 Cs1 O4 66.8(4) 2_756 4_565 ?
O5 Cs1 O4 66.8(4) 3_756 . ?
O5 Cs1 O4 58.6(5) 2_756 . ?
O4 Cs1 O4 67.8(3) 4_565 . ?
O5 Cs1 O2 132.8(4) 3_756 3_656 ?
O5 Cs1 O2 122.9(3) 2_756 3_656 ?
O4 Cs1 O2 166.36(18) 4_565 3_656 ?
O4 Cs1 O2 107.78(19) . 3_656 ?
O5 Cs1 O2 122.9(3) 3_756 2_656 ?
O5 Cs1 O2 132.8(4) 2_756 2_656 ?
O4 Cs1 O2 107.78(18) 4_565 2_656 ?
O4 Cs1 O2 166.36(18) . 2_656 ?
O2 Cs1 O2 73.38(18) 3_656 2_656 ?
O5 Cs1 O2 59.9(4) 3_756 4_565 ?
O5 Cs1 O2 65.4(4) 2_756 4_565 ?
O4 Cs1 O2 97.65(18) 4_565 4_565 ?
O4 Cs1 O2 123.42(18) . 4_565 ?
O2 Cs1 O2 95.43(8) 3_656 4_565 ?
O2 Cs1 O2 69.34(13) 2_656 4_565 ?
O5 Cs1 O2 65.4(4) 3_756 . ?
O5 Cs1 O2 59.9(4) 2_756 . ?
O4 Cs1 O2 123.42(18) 4_565 . ?
O4 Cs1 O2 97.65(18) . . ?
O2 Cs1 O2 69.34(13) 3_656 . ?
O2 Cs1 O2 95.43(8) 2_656 . ?
O2 Cs1 O2 43.99(18) 4_565 . ?
O5 Cs1 N1 127.7(4) 3_756 3_656 ?
O5 Cs1 N1 114.7(4) 2_756 3_656 ?
O4 Cs1 N1 127.2(2) 4_565 3_656 ?
O4 Cs1 N1 70.5(2) . 3_656 ?
O2 Cs1 N1 41.86(18) 3_656 3_656 ?
O2 Cs1 N1 105.15(19) 2_656 3_656 ?
O2 Cs1 N1 132.5(2) 4_565 3_656 ?
O2 Cs1 N1 92.6(2) . 3_656 ?
O5 Cs1 N1 114.7(4) 3_756 2_656 ?
O5 Cs1 N1 127.7(4) 2_756 2_656 ?
O4 Cs1 N1 70.5(2) 4_565 2_656 ?
O4 Cs1 N1 127.2(2) . 2_656 ?
O2 Cs1 N1 105.15(19) 3_656 2_656 ?
O2 Cs1 N1 41.86(18) 2_656 2_656 ?
O2 Cs1 N1 92.6(2) 4_565 2_656 ?
O2 Cs1 N1 132.5(2) . 2_656 ?
N1 Cs1 N1 114.7(4) 3_656 2_656 ?
O5 Cs1 O3 52.0(5) 3_756 1_565 ?
O5 Cs1 O3 65.0(4) 2_756 1_565 ?
O4 Cs1 O3 35.6(3) 4_565 1_565 ?
O4 Cs1 O3 97.0(3) . 1_565 ?
O2 Cs1 O3 154.2(2) 3_656 1_565 ?
O2 Cs1 O3 84.1(3) 2_656 1_565 ?
O2 Cs1 O3 64.3(2) 4_565 1_565 ?
O2 Cs1 O3 101.2(2) . 1_565 ?
N1 Cs1 O3 162.7(2) 3_656 1_565 ?
N1 Cs1 O3 62.7(3) 2_656 1_565 ?
O5 Cs1 O3 65.0(4) 3_756 4 ?
O5 Cs1 O3 52.0(5) 2_756 4 ?
O4 Cs1 O3 97.0(3) 4_565 4 ?
O4 Cs1 O3 35.6(3) . 4 ?
O2 Cs1 O3 84.1(3) 3_656 4 ?
O2 Cs1 O3 154.2(2) 2_656 4 ?
O2 Cs1 O3 101.2(2) 4_565 4 ?
O2 Cs1 O3 64.3(2) . 4 ?
N1 Cs1 O3 62.7(3) 3_656 4 ?
N1 Cs1 O3 162.7(2) 2_656 4 ?
O3 Cs1 O3 114.1(5) 1_565 4 ?
O1 Cs2 O2 123.21(12) 1_554 2_756 ?
O1 Cs2 O2 123.21(12) 1_554 3_756 ?
O2 Cs2 O2 75.41(18) 2_756 3_756 ?
O1 Cs2 O4 101.2(2) 1_554 4_565 ?
O2 Cs2 O4 91.23(18) 2_756 4_565 ?
O2 Cs2 O4 133.86(19) 3_756 4_565 ?
O1 Cs2 O4 101.2(2) 1_554 . ?
O2 Cs2 O4 133.86(19) 2_756 . ?
O2 Cs2 O4 91.23(18) 3_756 . ?
O4 Cs2 O4 66.6(3) 4_565 . ?
O1 Cs2 O3 159.5(3) 1_554 3_756 ?
O2 Cs2 O3 67.5(2) 2_756 3_756 ?
O2 Cs2 O3 74.9(3) 3_756 3_756 ?
O4 Cs2 O3 59.3(3) 4_565 3_756 ?
O4 Cs2 O3 66.4(3) . 3_756 ?
O1 Cs2 O3 159.5(3) 1_554 2_756 ?
O2 Cs2 O3 74.9(3) 2_756 2_756 ?
O2 Cs2 O3 67.5(2) 3_756 2_756 ?
O4 Cs2 O3 66.4(3) 4_565 2_756 ?
O4 Cs2 O3 59.3(3) . 2_756 ?
O3 Cs2 O3 11.5(5) 3_756 2_756 ?
O1 Cs2 N4 81.3(3) 1_554 4 ?
O2 Cs2 N4 154.7(2) 2_756 4 ?
O2 Cs2 N4 97.2(2) 3_756 4 ?
O4 Cs2 N4 76.3(2) 4_565 4 ?
O4 Cs2 N4 20.8(3) . 4 ?
O3 Cs2 N4 87.2(3) 3_756 4 ?
O3 Cs2 N4 79.9(4) 2_756 4 ?
O1 Cs2 N4 81.3(3) 1_554 1_565 ?
O2 Cs2 N4 97.2(2) 2_756 1_565 ?
O2 Cs2 N4 154.7(2) 3_756 1_565 ?
O4 Cs2 N4 20.8(3) 4_565 1_565 ?
O4 Cs2 N4 76.3(2) . 1_565 ?
O3 Cs2 N4 79.9(4) 3_756 1_565 ?
O3 Cs2 N4 87.2(3) 2_756 1_565 ?
N4 Cs2 N4 79.0(4) 4 1_565 ?
O1 Cs2 N6 67.3(2) 1_554 2_755 ?
O2 Cs2 N6 69.1(3) 2_756 2_755 ?
O2 Cs2 N6 74.3(3) 3_756 2_755 ?
O4 Cs2 N6 141.6(3) 4_565 2_755 ?
O4 Cs2 N6 149.5(3) . 2_755 ?
O3 Cs2 N6 131.5(3) 3_756 2_755 ?
O3 Cs2 N6 132.6(3) 2_756 2_755 ?
N4 Cs2 N6 133.1(3) 4 2_755 ?
N4 Cs2 N6 126.4(3) 1_565 2_755 ?
O1 Cs2 N6 67.3(2) 1_554 3_755 ?
O2 Cs2 N6 74.3(3) 2_756 3_755 ?
O2 Cs2 N6 69.1(3) 3_756 3_755 ?
O4 Cs2 N6 149.5(3) 4_565 3_755 ?
O4 Cs2 N6 141.6(3) . 3_755 ?
O3 Cs2 N6 132.6(3) 3_756 3_755 ?
O3 Cs2 N6 131.5(3) 2_756 3_755 ?
N4 Cs2 N6 126.4(3) 4 3_755 ?
N4 Cs2 N6 133.1(3) 1_565 3_755 ?
N6 Cs2 N6 8.1(6) 2_755 3_755 ?
O1 Cs2 O5 117.3(4) 1_554 1_565 ?
O2 Cs2 O5 57.5(3) 2_756 1_565 ?
O2 Cs2 O5 116.9(3) 3_756 1_565 ?
O4 Cs2 O5 33.8(3) 4_565 1_565 ?
O4 Cs2 O5 93.3(4) . 1_565 ?
O3 Cs2 O5 50.7(5) 3_756 1_565 ?
O3 Cs2 O5 61.9(5) 2_756 1_565 ?
N4 Cs2 O5 107.9(4) 4 1_565 ?
N4 Cs2 O5 43.7(3) 1_565 1_565 ?
N6 Cs2 O5 117.1(5) 2_755 1_565 ?
N6 Cs2 O5 124.8(5) 3_755 1_565 ?
O2 S1 O2 113.6(4) . 4_565 ?
O2 S1 O1 114.9(2) . . ?
O2 S1 O1 114.9(2) 4_565 . ?
O2 S1 N1 92.7(4) . . ?
O2 S1 N1 111.1(4) 4_565 . ?
O1 S1 N1 107.2(4) . . ?
O2 S1 N1 111.1(5) . 4_565 ?
O2 S1 N1 92.7(4) 4_565 4_565 ?
O1 S1 N1 107.2(4) . 4_565 ?
N1 S1 N1 21.5(8) . 4_565 ?
O2 S1 Cs1 57.28(19) . . ?
O2 S1 Cs1 57.28(19) 4_565 . ?
O1 S1 Cs1 131.2(3) . . ?
N1 S1 Cs1 120.6(3) . . ?
N1 S1 Cs1 120.6(3) 4_565 . ?
O2 S1 Cs2 134.8(2) . 3_766 ?
O2 S1 Cs2 49.59(18) 4_565 3_766 ?
O1 S1 Cs2 65.50(13) . 3_766 ?
N1 S1 Cs2 131.7(4) . 3_766 ?
N1 S1 Cs2 111.4(4) 4_565 3_766 ?
Cs1 S1 Cs2 87.64(4) . 3_766 ?
O2 S1 Cs2 49.59(18) . 3_756 ?
O2 S1 Cs2 134.8(2) 4_565 3_756 ?
O1 S1 Cs2 65.50(13) . 3_756 ?
N1 S1 Cs2 111.4(4) . 3_756 ?
N1 S1 Cs2 131.7(4) 4_565 3_756 ?
Cs1 S1 Cs2 87.64(4) . 3_756 ?
Cs2 S1 Cs2 107.83(5) 3_766 3_756 ?
O2 S1 Cs1 41.8(2) . 3_656 ?
O2 S1 Cs1 121.3(2) 4_565 3_656 ?
O1 S1 Cs1 123.78(12) . 3_656 ?
N1 S1 Cs1 51.0(4) . 3_656 ?
N1 S1 Cs1 69.7(4) 4_565 3_656 ?
Cs1 S1 Cs1 83.87(3) . 3_656 ?
Cs2 S1 Cs1 170.40(6) 3_766 3_656 ?
Cs2 S1 Cs1 76.36(2) 3_756 3_656 ?
O2 S1 Cs1 121.3(2) . 3_666 ?
O2 S1 Cs1 41.8(2) 4_565 3_666 ?
O1 S1 Cs1 123.78(12) . 3_666 ?
N1 S1 Cs1 69.7(4) . 3_666 ?
N1 S1 Cs1 51.0(4) 4_565 3_666 ?
Cs1 S1 Cs1 83.87(3) . 3_666 ?
Cs2 S1 Cs1 76.36(2) 3_766 3_666 ?
Cs2 S1 Cs1 170.40(6) 3_756 3_666 ?
Cs1 S1 Cs1 98.22(5) 3_656 3_666 ?
O5 S2 O5 29.1(17) 4 . ?
O5 S2 O3 134.5(12) 4 4 ?
O5 S2 O3 144.4(12) . 4 ?
O5 S2 O3 144.4(12) 4 . ?
O5 S2 O3 134.5(12) . . ?
O3 S2 O3 25.8(11) 4 . ?
O5 S2 O4 109.8(10) 4 4 ?
O5 S2 O4 82.8(9) . 4 ?
O3 S2 O4 109.4(7) 4 4 ?
O3 S2 O4 85.4(6) . 4 ?
O5 S2 O4 82.8(9) 4 . ?
O5 S2 O4 109.8(10) . . ?
O3 S2 O4 85.4(6) 4 . ?
O3 S2 O4 109.4(7) . . ?
O4 S2 O4 135.3(7) 4 . ?
O5 S2 N4 108.0(11) 4 . ?
O5 S2 N4 92.2(10) . . ?
O3 S2 N4 117.4(7) 4 . ?
O3 S2 N4 102.7(6) . . ?
O4 S2 N4 35.3(5) 4 . ?
O4 S2 N4 100.1(5) . . ?
O5 S2 N4 92.2(10) 4 4 ?
O5 S2 N4 108.0(11) . 4 ?
O3 S2 N4 102.7(6) 4 4 ?
O3 S2 N4 117.4(7) . 4 ?
O4 S2 N4 100.1(5) 4 4 ?
O4 S2 N4 35.3(5) . 4 ?
N4 S2 N4 64.8(7) . 4 ?
O5 S2 Cs1 145.4(8) 4 1_545 ?
O5 S2 Cs1 116.3(8) . 1_545 ?
O3 S2 Cs1 70.5(6) 4 1_545 ?
O3 S2 Cs1 47.8(5) . 1_545 ?
O4 S2 Cs1 39.0(3) 4 1_545 ?
O4 S2 Cs1 128.5(4) . 1_545 ?
N4 S2 Cs1 57.7(3) . 1_545 ?
N4 S2 Cs1 106.1(4) 4 1_545 ?
O5 S2 Cs1 116.3(8) 4 . ?
O5 S2 Cs1 145.4(8) . . ?
O3 S2 Cs1 47.8(5) 4 . ?
O3 S2 Cs1 70.5(6) . . ?
O4 S2 Cs1 128.5(4) 4 . ?
O4 S2 Cs1 39.0(3) . . ?
N4 S2 Cs1 106.1(4) . . ?
N4 S2 Cs1 57.7(3) 4 . ?
Cs1 S2 Cs1 98.30(5) 1_545 . ?
O5 S2 Cs1 34.7(9) 4 3_756 ?
O5 S2 Cs1 34.7(10) . 3_756 ?
O3 S2 Cs1 110.9(6) 4 3_756 ?
O3 S2 Cs1 110.9(6) . 3_756 ?
O4 S2 Cs1 106.6(4) 4 3_756 ?
O4 S2 Cs1 106.6(4) . 3_756 ?
N4 S2 Cs1 126.0(4) . 3_756 ?
N4 S2 Cs1 126.0(4) 4 3_756 ?
Cs1 S2 Cs1 124.27(4) 1_545 3_756 ?
Cs1 S2 Cs1 124.27(4) . 3_756 ?
O5 S2 Cs2 107.6(10) 4 3_756 ?
O5 S2 Cs2 107.6(10) . 3_756 ?
O3 S2 Cs2 37.1(5) 4 3_756 ?
O3 S2 Cs2 37.1(5) . 3_756 ?
O4 S2 Cs2 108.1(3) 4 3_756 ?
O4 S2 Cs2 108.1(3) . 3_756 ?
N4 S2 Cs2 136.7(3) . 3_756 ?
N4 S2 Cs2 136.7(3) 4 3_756 ?
Cs1 S2 Cs2 79.00(3) 1_545 3_756 ?
Cs1 S2 Cs2 79.00(3) . 3_756 ?
Cs1 S2 Cs2 76.37(4) 3_756 3_756 ?
S1 O1 Cs2 160.5(4) . 1_556 ?
S1 O1 Cs2 92.42(15) . 3_766 ?
Cs2 O1 Cs2 96.52(11) 1_556 3_766 ?
S1 O1 Cs2 92.42(15) . 3_756 ?
Cs2 O1 Cs2 96.52(11) 1_556 3_756 ?
Cs2 O1 Cs2 125.07(19) 3_766 3_756 ?
S1 O2 Cs2 109.8(2) . 3_756 ?
S1 O2 Cs1 120.7(3) . 3_656 ?
Cs2 O2 Cs1 102.83(14) 3_756 3_656 ?
S1 O2 Cs1 100.6(2) . . ?
Cs2 O2 Cs1 112.59(15) 3_756 . ?
Cs1 O2 Cs1 110.66(13) 3_656 . ?
O3 O3 S2 77.1(5) 4 . ?
O3 O3 Cs2 84.2(2) 4 3_756 ?
S2 O3 Cs2 127.1(7) . 3_756 ?
O3 O3 Cs1 147.0(3) 4 1_545 ?
S2 O3 Cs1 113.8(6) . 1_545 ?
Cs2 O3 Cs1 108.6(3) 3_756 1_545 ?
N4 O4 S2 96.0(7) 4 . ?
N4 O4 Cs1 99.8(9) 4 . ?
S2 O4 Cs1 123.3(5) . . ?
N4 O4 Cs2 83.2(8) 4 . ?
S2 O4 Cs2 125.3(5) . . ?
Cs1 O4 Cs2 110.5(2) . . ?
O5 O5 S2 75.5(8) 4 . ?
O5 O5 Cs1 83.4(4) 4 3_756 ?
S2 O5 Cs1 130.3(13) . 3_756 ?
O5 O5 Cs2 144.1(4) 4 1_545 ?
S2 O5 Cs2 114.8(10) . 1_545 ?
Cs1 O5 Cs2 108.6(4) 3_756 1_545 ?
N2 N1 S1 113.4(7) . . ?
N2 N1 Cs1 129.3(7) . 3_656 ?
S1 N1 Cs1 104.6(4) . 3_656 ?
N3 N2 N3 39.0(12) . 4_565 ?
N3 N2 N1 144.4(8) . 4_565 ?
N3 N2 N1 173.5(10) 4_565 4_565 ?
N3 N2 N1 173.5(10) . . ?
N3 N2 N1 144.4(9) 4_565 . ?
N1 N2 N1 31.4(12) 4_565 . ?
N2 N3 Cs1 154.1(8) . 1_556 ?
O4 N4 N5 153.3(14) 4 . ?
O4 N4 N5 137.2(11) 4 4 ?
N5 N4 N5 21.8(6) . 4 ?
O4 N4 S2 48.7(6) 4 . ?
N5 N4 S2 110.0(8) . . ?
N5 N4 S2 89.7(6) 4 . ?
O4 N4 Cs2 76.0(8) 4 1_545 ?
N5 N4 Cs2 99.1(8) . 1_545 ?
N5 N4 Cs2 113.0(6) 4 1_545 ?
S2 N4 Cs2 104.9(6) . 1_545 ?
O4 N4 Cs1 61.2(7) 4 1_545 ?
N5 N4 Cs1 144.7(11) . 1_545 ?
N5 N4 Cs1 145.0(8) 4 1_545 ?
S2 N4 Cs1 93.6(4) . 1_545 ?
Cs2 N4 Cs1 99.8(3) 1_545 1_545 ?
N5 N5 N6 80.3(11) 4 4 ?
N5 N5 N6 56.4(9) 4 . ?
N6 N5 N6 23.9(18) 4 . ?
N5 N5 N4 123.5(7) 4 . ?
N6 N5 N4 156.1(15) 4 . ?
N6 N5 N4 178.2(15) . . ?
N5 N5 N4 34.7(5) 4 4 ?
N6 N5 N4 114.9(13) 4 4 ?
N6 N5 N4 91.0(11) . 4 ?
N4 N5 N4 88.8(10) . 4 ?
N5 N5 Cs2 138.74(16) 4 1_545 ?
N6 N5 Cs2 100.0(11) 4 1_545 ?
N6 N5 Cs2 117.1(9) . 1_545 ?
N4 N5 Cs2 61.6(7) . 1_545 ?
N4 N5 Cs2 125.3(7) 4 1_545 ?
N6 N6 N5 99.7(11) 4 4 ?
N6 N6 N5 56.4(9) 4 . ?
N5 N6 N5 43.4(11) 4 . ?
N6 N6 Cs2 86.0(3) 4 3_755 ?
N5 N6 Cs2 143.6(11) 4 3_755 ?
N5 N6 Cs2 129.1(10) . 3_755 ?

loop_
_geom_bond_atom_site_label_1
_geom_bond_atom_site_label_2
_geom_bond_distance
_geom_bond_site_symmetry_2
_geom_bond_publ_flag
Cs1 O5 3.077(19) 3_756 ?
Cs1 O5 3.077(19) 2_756 ?
Cs1 O4 3.096(8) 4_565 ?
Cs1 O4 3.096(8) . ?
Cs1 O2 3.187(5) 3_656 ?
Cs1 O2 3.187(5) 2_656 ?
Cs1 O2 3.218(5) 4_565 ?
Cs1 O2 3.218(5) . ?
Cs1 N1 3.305(11) 3_656 ?
Cs1 N1 3.305(11) 2_656 ?
Cs1 O3 3.328(12) 1_565 ?
Cs1 O3 3.328(12) 4 ?
Cs2 O1 3.047(6) 1_554 ?
Cs2 O2 3.114(5) 2_756 ?
Cs2 O2 3.114(5) 3_756 ?
Cs2 O4 3.145(9) 4_565 ?
Cs2 O4 3.145(9) . ?
Cs2 O3 3.159(11) 3_756 ?
Cs2 O3 3.159(11) 2_756 ?
Cs2 N4 3.219(13) 4 ?
Cs2 N4 3.219(13) 1_565 ?
Cs2 N6 3.294(11) 2_755 ?
Cs2 N6 3.294(11) 3_755 ?
Cs2 O5 3.40(2) 1_565 ?
S1 O2 1.440(5) . ?
S1 O2 1.440(5) 4_565 ?
S1 O1 1.447(6) . ?
S1 N1 1.754(10) . ?
S1 N1 1.754(10) 4_565 ?
S1 Cs2 3.8477(14) 3_766 ?
S1 Cs2 3.8477(14) 3_756 ?
S1 Cs1 4.1133(15) 3_656 ?
S1 Cs1 4.1133(15) 3_666 ?
S2 O5 1.402(14) 4 ?
S2 O5 1.402(14) . ?
S2 O3 1.417(10) 4 ?
S2 O3 1.417(10) . ?
S2 O4 1.495(8) 4 ?
S2 O4 1.495(8) . ?
S2 N4 1.981(12) . ?
S2 N4 1.981(12) 4 ?
S2 Cs1 4.1108(16) 1_545 ?
S2 Cs1 4.125(3) 3_756 ?
S2 Cs2 4.170(2) 3_756 ?
O1 Cs2 3.047(6) 1_556 ?
O1 Cs2 3.504(3) 3_766 ?
O1 Cs2 3.504(3) 3_756 ?
O2 Cs2 3.114(5) 3_756 ?
O2 Cs1 3.187(5) 3_656 ?
O3 O3 0.63(3) 4 ?
O3 Cs2 3.159(11) 3_756 ?
O3 Cs1 3.328(12) 1_545 ?
O4 N4 1.151(16) 4 ?
O5 O5 0.70(4) 4 ?
O5 Cs1 3.077(19) 3_756 ?
O5 Cs2 3.40(2) 1_545 ?
N1 N2 1.207(11) . ?
N1 Cs1 3.305(11) 3_656 ?
N2 N3 1.120(11) . ?
N2 N3 1.120(11) 4_565 ?
N2 N1 1.207(11) 4_565 ?
N3 Cs1 3.362(10) 1_556 ?
N4 O4 1.151(16) 4 ?
N4 N5 1.209(16) . ?
N4 N5 1.771(15) 4 ?
N4 Cs2 3.219(13) 1_545 ?
N4 Cs1 3.481(11) 1_545 ?
N5 N5 0.788(18) 4 ?
N5 N6 0.955(14) 4 ?
N5 N6 1.130(16) . ?
N5 N4 1.771(15) 4 ?
N5 Cs2 3.612(10) 1_545 ?
N6 N6 0.46(4) 4 ?
N6 N5 0.955(14) 4 ?
N6 Cs2 3.294(11) 3_755 ?

loop_
_geom_torsion_atom_site_label_1
_geom_torsion_atom_site_label_2
_geom_torsion_atom_site_label_3
_geom_torsion_atom_site_label_4
_geom_torsion
_geom_torsion_site_symmetry_1
_geom_torsion_site_symmetry_2
_geom_torsion_site_symmetry_3
_geom_torsion_site_symmetry_4
_geom_torsion_publ_flag
O5 Cs1 S1 O2 -103.6(5) 3_756 . . . ?
O5 Cs1 S1 O2 -88.1(5) 2_756 . . . ?
O4 Cs1 S1 O2 -132.2(3) 4_565 . . . ?
O4 Cs1 S1 O2 -59.5(3) . . . . ?
O2 Cs1 S1 O2 47.2(3) 3_656 . . . ?
O2 Cs1 S1 O2 121.1(2) 2_656 . . . ?
O2 Cs1 S1 O2 168.3(5) 4_565 . . . ?
N1 Cs1 S1 O2 17.2(3) 3_656 . . . ?
N1 Cs1 S1 O2 151.1(3) 2_656 . . . ?
O3 Cs1 S1 O2 -153.9(4) 1_565 . . . ?
O3 Cs1 S1 O2 -37.8(3) 4 . . . ?
O5 Cs1 S1 O2 88.1(5) 3_756 . . 4_565 ?
O5 Cs1 S1 O2 103.6(5) 2_756 . . 4_565 ?
O4 Cs1 S1 O2 59.5(3) 4_565 . . 4_565 ?
O4 Cs1 S1 O2 132.2(3) . . . 4_565 ?
O2 Cs1 S1 O2 -121.1(2) 3_656 . . 4_565 ?
O2 Cs1 S1 O2 -47.2(3) 2_656 . . 4_565 ?
O2 Cs1 S1 O2 -168.3(5) . . . 4_565 ?
N1 Cs1 S1 O2 -151.1(3) 3_656 . . 4_565 ?
N1 Cs1 S1 O2 -17.2(3) 2_656 . . 4_565 ?
O3 Cs1 S1 O2 37.8(3) 1_565 . . 4_565 ?
O3 Cs1 S1 O2 153.9(4) 4 . . 4_565 ?
O5 Cs1 S1 O1 -7.8(4) 3_756 . . . ?
O5 Cs1 S1 O1 7.8(4) 2_756 . . . ?
O4 Cs1 S1 O1 -36.33(17) 4_565 . . . ?
O4 Cs1 S1 O1 36.33(17) . . . . ?
O2 Cs1 S1 O1 143.07(9) 3_656 . . . ?
O2 Cs1 S1 O1 -143.07(9) 2_656 . . . ?
O2 Cs1 S1 O1 -95.8(2) 4_565 . . . ?
O2 Cs1 S1 O1 95.8(2) . . . . ?
N1 Cs1 S1 O1 113.04(18) 3_656 . . . ?
N1 Cs1 S1 O1 -113.04(18) 2_656 . . . ?
O3 Cs1 S1 O1 -58.1(3) 1_565 . . . ?
O3 Cs1 S1 O1 58.1(3) 4 . . . ?
O5 Cs1 S1 N1 -175.3(6) 3_756 . . . ?
O5 Cs1 S1 N1 -159.7(7) 2_756 . . . ?
O4 Cs1 S1 N1 156.2(5) 4_565 . . . ?
O4 Cs1 S1 N1 -131.2(5) . . . . ?
O2 Cs1 S1 N1 -24.4(5) 3_656 . . . ?
O2 Cs1 S1 N1 49.4(5) 2_656 . . . ?
O2 Cs1 S1 N1 96.7(5) 4_565 . . . ?
O2 Cs1 S1 N1 -71.7(5) . . . . ?
N1 Cs1 S1 N1 -54.5(6) 3_656 . . . ?
N1 Cs1 S1 N1 79.5(4) 2_656 . . . ?
O3 Cs1 S1 N1 134.4(5) 1_565 . . . ?
O3 Cs1 S1 N1 -109.4(5) 4 . . . ?
O5 Cs1 S1 N1 159.7(7) 3_756 . . 4_565 ?
O5 Cs1 S1 N1 175.3(6) 2_756 . . 4_565 ?
O4 Cs1 S1 N1 131.2(5) 4_565 . . 4_565 ?
O4 Cs1 S1 N1 -156.2(5) . . . 4_565 ?
O2 Cs1 S1 N1 -49.4(5) 3_656 . . 4_565 ?
O2 Cs1 S1 N1 24.4(5) 2_656 . . 4_565 ?
O2 Cs1 S1 N1 71.7(5) 4_565 . . 4_565 ?
O2 Cs1 S1 N1 -96.7(5) . . . 4_565 ?
N1 Cs1 S1 N1 -79.5(4) 3_656 . . 4_565 ?
N1 Cs1 S1 N1 54.5(6) 2_656 . . 4_565 ?
O3 Cs1 S1 N1 109.4(5) 1_565 . . 4_565 ?
O3 Cs1 S1 N1 -134.4(5) 4 . . 4_565 ?
O5 Cs1 S1 Cs2 46.2(4) 3_756 . . 3_766 ?
O5 Cs1 S1 Cs2 61.7(4) 2_756 . . 3_766 ?
O4 Cs1 S1 Cs2 17.65(17) 4_565 . . 3_766 ?
O4 Cs1 S1 Cs2 90.31(17) . . . 3_766 ?
O2 Cs1 S1 Cs2 -162.95(9) 3_656 . . 3_766 ?
O2 Cs1 S1 Cs2 -89.09(9) 2_656 . . 3_766 ?
O2 Cs1 S1 Cs2 -41.9(2) 4_565 . . 3_766 ?
O2 Cs1 S1 Cs2 149.8(2) . . . 3_766 ?
N1 Cs1 S1 Cs2 167.02(18) 3_656 . . 3_766 ?
N1 Cs1 S1 Cs2 -59.06(19) 2_656 . . 3_766 ?
O3 Cs1 S1 Cs2 -4.1(3) 1_565 . . 3_766 ?
O3 Cs1 S1 Cs2 112.1(3) 4 . . 3_766 ?
O5 Cs1 S1 Cs2 -61.7(4) 3_756 . . 3_756 ?
O5 Cs1 S1 Cs2 -46.2(4) 2_756 . . 3_756 ?
O4 Cs1 S1 Cs2 -90.31(17) 4_565 . . 3_756 ?
O4 Cs1 S1 Cs2 -17.65(17) . . . 3_756 ?
O2 Cs1 S1 Cs2 89.09(9) 3_656 . . 3_756 ?
O2 Cs1 S1 Cs2 162.95(9) 2_656 . . 3_756 ?
O2 Cs1 S1 Cs2 -149.8(2) 4_565 . . 3_756 ?
O2 Cs1 S1 Cs2 41.9(2) . . . 3_756 ?
N1 Cs1 S1 Cs2 59.06(19) 3_656 . . 3_756 ?
N1 Cs1 S1 Cs2 -167.02(18) 2_656 . . 3_756 ?
O3 Cs1 S1 Cs2 -112.1(3) 1_565 . . 3_756 ?
O3 Cs1 S1 Cs2 4.1(3) 4 . . 3_756 ?
O5 Cs1 S1 Cs1 -138.3(4) 3_756 . . 3_656 ?
O5 Cs1 S1 Cs1 -122.8(4) 2_756 . . 3_656 ?
O4 Cs1 S1 Cs1 -166.84(17) 4_565 . . 3_656 ?
O4 Cs1 S1 Cs1 -94.18(17) . . . 3_656 ?
O2 Cs1 S1 Cs1 12.56(9) 3_656 . . 3_656 ?
O2 Cs1 S1 Cs1 86.42(9) 2_656 . . 3_656 ?
O2 Cs1 S1 Cs1 133.6(2) 4_565 . . 3_656 ?
O2 Cs1 S1 Cs1 -34.7(2) . . . 3_656 ?
N1 Cs1 S1 Cs1 -17.47(19) 3_656 . . 3_656 ?
N1 Cs1 S1 Cs1 116.45(18) 2_656 . . 3_656 ?
O3 Cs1 S1 Cs1 171.4(3) 1_565 . . 3_656 ?
O3 Cs1 S1 Cs1 -72.4(3) 4 . . 3_656 ?
O5 Cs1 S1 Cs1 122.8(4) 3_756 . . 3_666 ?
O5 Cs1 S1 Cs1 138.3(4) 2_756 . . 3_666 ?
O4 Cs1 S1 Cs1 94.18(17) 4_565 . . 3_666 ?
O4 Cs1 S1 Cs1 166.84(17) . . . 3_666 ?
O2 Cs1 S1 Cs1 -86.42(9) 3_656 . . 3_666 ?
O2 Cs1 S1 Cs1 -12.56(9) 2_656 . . 3_666 ?
O2 Cs1 S1 Cs1 34.7(2) 4_565 . . 3_666 ?
O2 Cs1 S1 Cs1 -133.6(2) . . . 3_666 ?
N1 Cs1 S1 Cs1 -116.45(18) 3_656 . . 3_666 ?
N1 Cs1 S1 Cs1 17.47(19) 2_656 . . 3_666 ?
O3 Cs1 S1 Cs1 72.4(3) 1_565 . . 3_666 ?
O3 Cs1 S1 Cs1 -171.4(3) 4 . . 3_666 ?
O5 Cs1 S2 O5 -49.7(16) 3_756 . . 4 ?
O5 Cs1 S2 O5 -57.4(15) 2_756 . . 4 ?
O4 Cs1 S2 O5 8.8(12) 4_565 . . 4 ?
O4 Cs1 S2 O5 33.7(13) . . . 4 ?
O2 Cs1 S2 O5 175.3(11) 3_656 . . 4 ?
O2 Cs1 S2 O5 163.2(12) 2_656 . . 4 ?
O2 Cs1 S2 O5 -86.7(11) 4_565 . . 4 ?
O2 Cs1 S2 O5 -116.2(11) . . . 4 ?
N1 Cs1 S2 O5 146.8(12) 3_656 . . 4 ?
N1 Cs1 S2 O5 52.0(12) 2_656 . . 4 ?
O3 Cs1 S2 O5 -16.9(12) 1_565 . . 4 ?
O3 Cs1 S2 O5 -127.3(14) 4 . . 4 ?
O5 Cs1 S2 O5 -50(2) 3_756 . . . ?
O5 Cs1 S2 O5 -58(2) 2_756 . . . ?
O4 Cs1 S2 O5 8.0(18) 4_565 . . . ?
O4 Cs1 S2 O5 33.0(19) . . . . ?
O2 Cs1 S2 O5 174.5(18) 3_656 . . . ?
O2 Cs1 S2 O5 162.4(18) 2_656 . . . ?
O2 Cs1 S2 O5 -87.5(18) 4_565 . . . ?
O2 Cs1 S2 O5 -117.0(18) . . . . ?
N1 Cs1 S2 O5 146.0(18) 3_656 . . . ?
N1 Cs1 S2 O5 51.3(18) 2_656 . . . ?
O3 Cs1 S2 O5 -17.7(18) 1_565 . . . ?
O3 Cs1 S2 O5 -128(2) 4 . . . ?
O5 Cs1 S2 O3 77.6(9) 3_756 . . 4 ?
O5 Cs1 S2 O3 69.9(9) 2_756 . . 4 ?
O4 Cs1 S2 O3 136.1(8) 4_565 . . 4 ?
O4 Cs1 S2 O3 161.1(10) . . . 4 ?
O2 Cs1 S2 O3 -57.4(8) 3_656 . . 4 ?
O2 Cs1 S2 O3 -69.4(9) 2_656 . . 4 ?
O2 Cs1 S2 O3 40.6(8) 4_565 . . 4 ?
O2 Cs1 S2 O3 11.1(8) . . . 4 ?
N1 Cs1 S2 O3 -85.9(8) 3_656 . . 4 ?
N1 Cs1 S2 O3 179.4(9) 2_656 . . 4 ?
O3 Cs1 S2 O3 110.4(9) 1_565 . . 4 ?
O5 Cs1 S2 O3 92.2(7) 3_756 . . . ?
O5 Cs1 S2 O3 84.4(7) 2_756 . . . ?
O4 Cs1 S2 O3 150.7(6) 4_565 . . . ?
O4 Cs1 S2 O3 175.6(8) . . . . ?
O2 Cs1 S2 O3 -42.9(6) 3_656 . . . ?
O2 Cs1 S2 O3 -54.9(7) 2_656 . . . ?
O2 Cs1 S2 O3 55.2(6) 4_565 . . . ?
O2 Cs1 S2 O3 25.6(6) . . . . ?
N1 Cs1 S2 O3 -71.3(6) 3_656 . . . ?
N1 Cs1 S2 O3 -166.1(6) 2_656 . . . ?
O3 Cs1 S2 O3 124.9(7) 1_565 . . . ?
O3 Cs1 S2 O3 14.5(7) 4 . . . ?
O5 Cs1 S2 O4 159.1(6) 3_756 . . 4 ?
O5 Cs1 S2 O4 151.4(6) 2_756 . . 4 ?
O4 Cs1 S2 O4 -142.4(6) 4_565 . . 4 ?
O4 Cs1 S2 O4 -117.4(9) . . . 4 ?
O2 Cs1 S2 O4 24.1(4) 3_656 . . 4 ?
O2 Cs1 S2 O4 12.0(6) 2_656 . . 4 ?
O2 Cs1 S2 O4 122.1(4) 4_565 . . 4 ?
O2 Cs1 S2 O4 92.6(4) . . . 4 ?
N1 Cs1 S2 O4 -4.4(5) 3_656 . . 4 ?
N1 Cs1 S2 O4 -99.1(5) 2_656 . . 4 ?
O3 Cs1 S2 O4 -168.1(5) 1_565 . . 4 ?
O3 Cs1 S2 O4 81.5(9) 4 . . 4 ?
O5 Cs1 S2 O4 -83.4(7) 3_756 . . . ?
O5 Cs1 S2 O4 -91.2(7) 2_756 . . . ?
O4 Cs1 S2 O4 -24.9(4) 4_565 . . . ?
O2 Cs1 S2 O4 141.5(6) 3_656 . . . ?
O2 Cs1 S2 O4 129.5(7) 2_656 . . . ?
O2 Cs1 S2 O4 -120.4(6) 4_565 . . . ?
O2 Cs1 S2 O4 -150.0(6) . . . . ?
N1 Cs1 S2 O4 113.1(6) 3_656 . . . ?
N1 Cs1 S2 O4 18.3(6) 2_656 . . . ?
O3 Cs1 S2 O4 -50.7(6) 1_565 . . . ?
O3 Cs1 S2 O4 -161.1(10) 4 . . . ?
O5 Cs1 S2 N4 -169.7(6) 3_756 . . . ?
O5 Cs1 S2 N4 -177.5(5) 2_756 . . . ?
O4 Cs1 S2 N4 -111.2(4) 4_565 . . . ?
O4 Cs1 S2 N4 -86.3(7) . . . . ?
O2 Cs1 S2 N4 55.3(3) 3_656 . . . ?
O2 Cs1 S2 N4 43.2(5) 2_656 . . . ?
O2 Cs1 S2 N4 153.3(3) 4_565 . . . ?
O2 Cs1 S2 N4 123.8(3) . . . . ?
N1 Cs1 S2 N4 26.8(4) 3_656 . . . ?
N1 Cs1 S2 N4 -68.0(5) 2_656 . . . ?
O3 Cs1 S2 N4 -137.0(4) 1_565 . . . ?
O3 Cs1 S2 N4 112.6(9) 4 . . . ?
O5 Cs1 S2 N4 -124.6(7) 3_756 . . 4 ?
O5 Cs1 S2 N4 -132.3(6) 2_756 . . 4 ?
O4 Cs1 S2 N4 -66.1(5) 4_565 . . 4 ?
O4 Cs1 S2 N4 -41.1(7) . . . 4 ?
O2 Cs1 S2 N4 100.4(5) 3_656 . . 4 ?
O2 Cs1 S2 N4 88.3(6) 2_656 . . 4 ?
O2 Cs1 S2 N4 -161.6(5) 4_565 . . 4 ?
O2 Cs1 S2 N4 168.9(5) . . . 4 ?
N1 Cs1 S2 N4 71.9(5) 3_656 . . 4 ?
N1 Cs1 S2 N4 -22.8(6) 2_656 . . 4 ?
O3 Cs1 S2 N4 -91.8(5) 1_565 . . 4 ?
O3 Cs1 S2 N4 157.8(10) 4 . . 4 ?
O5 Cs1 S2 Cs1 131.6(5) 3_756 . . 1_545 ?
O5 Cs1 S2 Cs1 123.9(4) 2_756 . . 1_545 ?
O4 Cs1 S2 Cs1 -169.88(16) 4_565 . . 1_545 ?
O4 Cs1 S2 Cs1 -145.0(6) . . . 1_545 ?
O2 Cs1 S2 Cs1 -3.41(9) 3_656 . . 1_545 ?
O2 Cs1 S2 Cs1 -15.5(4) 2_656 . . 1_545 ?
O2 Cs1 S2 Cs1 94.61(11) 4_565 . . 1_545 ?
O2 Cs1 S2 Cs1 65.09(9) . . . 1_545 ?
N1 Cs1 S2 Cs1 -31.9(2) 3_656 . . 1_545 ?
N1 Cs1 S2 Cs1 -126.6(3) 2_656 . . 1_545 ?
O3 Cs1 S2 Cs1 164.38(19) 1_565 . . 1_545 ?
O3 Cs1 S2 Cs1 54.0(8) 4 . . 1_545 ?
O5 Cs1 S2 Cs1 -10.4(5) 3_756 . . 3_756 ?
O5 Cs1 S2 Cs1 -18.1(4) 2_756 . . 3_756 ?
O4 Cs1 S2 Cs1 48.13(17) 4_565 . . 3_756 ?
O4 Cs1 S2 Cs1 73.1(6) . . . 3_756 ?
O2 Cs1 S2 Cs1 -145.39(9) 3_656 . . 3_756 ?
O2 Cs1 S2 Cs1 -157.5(4) 2_656 . . 3_756 ?
O2 Cs1 S2 Cs1 -47.37(11) 4_565 . . 3_756 ?
O2 Cs1 S2 Cs1 -76.90(10) . . . 3_756 ?
N1 Cs1 S2 Cs1 -173.9(2) 3_656 . . 3_756 ?
N1 Cs1 S2 Cs1 91.4(3) 2_656 . . 3_756 ?
O3 Cs1 S2 Cs1 22.4(2) 1_565 . . 3_756 ?
O3 Cs1 S2 Cs1 -88.0(8) 4 . . 3_756 ?
O5 Cs1 S2 Cs2 54.6(5) 3_756 . . 3_756 ?
O5 Cs1 S2 Cs2 46.9(4) 2_756 . . 3_756 ?
O4 Cs1 S2 Cs2 113.11(16) 4_565 . . 3_756 ?
O4 Cs1 S2 Cs2 138.0(6) . . . 3_756 ?
O2 Cs1 S2 Cs2 -80.41(8) 3_656 . . 3_756 ?
O2 Cs1 S2 Cs2 -92.5(4) 2_656 . . 3_756 ?
O2 Cs1 S2 Cs2 17.60(10) 4_565 . . 3_756 ?
O2 Cs1 S2 Cs2 -11.92(9) . . . 3_756 ?
N1 Cs1 S2 Cs2 -108.9(2) 3_656 . . 3_756 ?
N1 Cs1 S2 Cs2 156.3(3) 2_656 . . 3_756 ?
O3 Cs1 S2 Cs2 87.4(2) 1_565 . . 3_756 ?
O3 Cs1 S2 Cs2 -23.0(8) 4 . . 3_756 ?
O2 S1 O1 Cs2 -112.7(3) . . . 1_556 ?
O2 S1 O1 Cs2 112.7(3) 4_565 . . 1_556 ?
N1 S1 O1 Cs2 -11.2(4) . . . 1_556 ?
N1 S1 O1 Cs2 11.2(4) 4_565 . . 1_556 ?
Cs1 S1 O1 Cs2 180.000(2) . . . 1_556 ?
Cs2 S1 O1 Cs2 117.37(11) 3_766 . . 1_556 ?
Cs2 S1 O1 Cs2 -117.37(11) 3_756 . . 1_556 ?
Cs1 S1 O1 Cs2 -65.44(18) 3_656 . . 1_556 ?
Cs1 S1 O1 Cs2 65.44(18) 3_666 . . 1_556 ?
O2 S1 O1 Cs2 129.9(2) . . . 3_766 ?
O2 S1 O1 Cs2 -4.7(3) 4_565 . . 3_766 ?
N1 S1 O1 Cs2 -128.6(4) . . . 3_766 ?
N1 S1 O1 Cs2 -106.1(4) 4_565 . . 3_766 ?
Cs1 S1 O1 Cs2 62.63(11) . . . 3_766 ?
Cs2 S1 O1 Cs2 125.3(2) 3_756 . . 3_766 ?
Cs1 S1 O1 Cs2 177.19(10) 3_656 . . 3_766 ?
Cs1 S1 O1 Cs2 -51.9(3) 3_666 . . 3_766 ?
O2 S1 O1 Cs2 4.7(3) . . . 3_756 ?
O2 S1 O1 Cs2 -129.9(2) 4_565 . . 3_756 ?
N1 S1 O1 Cs2 106.1(4) . . . 3_756 ?
N1 S1 O1 Cs2 128.6(4) 4_565 . . 3_756 ?
Cs1 S1 O1 Cs2 -62.63(11) . . . 3_756 ?
Cs2 S1 O1 Cs2 -125.3(2) 3_766 . . 3_756 ?
Cs1 S1 O1 Cs2 51.9(3) 3_656 . . 3_756 ?
Cs1 S1 O1 Cs2 -177.19(10) 3_666 . . 3_756 ?
O2 S1 O2 Cs2 129.6(2) 4_565 . . 3_756 ?
O1 S1 O2 Cs2 -5.6(4) . . . 3_756 ?
N1 S1 O2 Cs2 -116.0(4) . . . 3_756 ?
N1 S1 O2 Cs2 -127.4(4) 4_565 . . 3_756 ?
Cs1 S1 O2 Cs2 118.9(3) . . . 3_756 ?
Cs2 S1 O2 Cs2 73.8(3) 3_766 . . 3_756 ?
Cs1 S1 O2 Cs2 -119.2(3) 3_656 . . 3_756 ?
Cs1 S1 O2 Cs2 176.23(7) 3_666 . . 3_756 ?
O2 S1 O2 Cs1 -111.2(3) 4_565 . . 3_656 ?
O1 S1 O2 Cs1 113.6(3) . . . 3_656 ?
N1 S1 O2 Cs1 3.2(4) . . . 3_656 ?
N1 S1 O2 Cs1 -8.2(4) 4_565 . . 3_656 ?
Cs1 S1 O2 Cs1 -121.9(3) . . . 3_656 ?
Cs2 S1 O2 Cs1 -166.95(9) 3_766 . . 3_656 ?
Cs2 S1 O2 Cs1 119.2(3) 3_756 . . 3_656 ?
Cs1 S1 O2 Cs1 -64.5(3) 3_666 . . 3_656 ?
O2 S1 O2 Cs1 10.7(4) 4_565 . . . ?
O1 S1 O2 Cs1 -124.5(3) . . . . ?
N1 S1 O2 Cs1 125.2(4) . . . . ?
N1 S1 O2 Cs1 113.7(4) 4_565 . . . ?
Cs2 S1 O2 Cs1 -45.0(3) 3_766 . . . ?
Cs2 S1 O2 Cs1 -118.9(3) 3_756 . . . ?
Cs1 S1 O2 Cs1 121.9(3) 3_656 . . . ?
Cs1 S1 O2 Cs1 57.4(2) 3_666 . . . ?
O5 Cs1 O2 S1 65.0(4) 3_756 . . . ?
O5 Cs1 O2 S1 78.4(5) 2_756 . . . ?
O4 Cs1 O2 S1 56.7(3) 4_565 . . . ?
O4 Cs1 O2 S1 125.1(3) . . . . ?
O2 Cs1 O2 S1 -128.7(3) 3_656 . . . ?
O2 Cs1 O2 S1 -58.80(19) 2_656 . . . ?
O2 Cs1 O2 S1 -6.3(3) 4_565 . . . ?
N1 Cs1 O2 S1 -164.3(3) 3_656 . . . ?
N1 Cs1 O2 S1 -36.8(4) 2_656 . . . ?
O3 Cs1 O2 S1 26.3(4) 1_565 . . . ?
O3 Cs1 O2 S1 137.8(4) 4 . . . ?
O5 Cs1 O2 Cs2 -51.8(4) 3_756 . . 3_756 ?
O5 Cs1 O2 Cs2 -38.4(5) 2_756 . . 3_756 ?
O4 Cs1 O2 Cs2 -60.1(3) 4_565 . . 3_756 ?
O4 Cs1 O2 Cs2 8.3(2) . . . 3_756 ?
O2 Cs1 O2 Cs2 114.4(2) 3_656 . . 3_756 ?
O2 Cs1 O2 Cs2 -175.61(13) 2_656 . . 3_756 ?
O2 Cs1 O2 Cs2 -123.12(12) 4_565 . . 3_756 ?
N1 Cs1 O2 Cs2 78.9(2) 3_656 . . 3_756 ?
N1 Cs1 O2 Cs2 -153.6(2) 2_656 . . 3_756 ?
O3 Cs1 O2 Cs2 -90.5(3) 1_565 . . 3_756 ?
O3 Cs1 O2 Cs2 21.0(3) 4 . . 3_756 ?
O5 Cs1 O2 Cs1 -166.3(4) 3_756 . . 3_656 ?
O5 Cs1 O2 Cs1 -152.8(5) 2_756 . . 3_656 ?
O4 Cs1 O2 Cs1 -174.6(2) 4_565 . . 3_656 ?
O4 Cs1 O2 Cs1 -106.2(2) . . . 3_656 ?
O2 Cs1 O2 Cs1 0.0 3_656 . . 3_656 ?
O2 Cs1 O2 Cs1 69.9(2) 2_656 . . 3_656 ?
O2 Cs1 O2 Cs1 122.43(12) 4_565 . . 3_656 ?
N1 Cs1 O2 Cs1 -35.6(2) 3_656 . . 3_656 ?
N1 Cs1 O2 Cs1 91.9(3) 2_656 . . 3_656 ?
O3 Cs1 O2 Cs1 155.0(3) 1_565 . . 3_656 ?
O3 Cs1 O2 Cs1 -93.5(3) 4 . . 3_656 ?
O5 S2 O3 O3 83.0(16) 4 . . 4 ?
O5 S2 O3 O3 125.9(13) . . . 4 ?
O4 S2 O3 O3 -159.0(4) 4 . . 4 ?
O4 S2 O3 O3 -22.3(4) . . . 4 ?
N4 S2 O3 O3 -128.0(5) . . . 4 ?
N4 S2 O3 O3 -60.0(5) 4 . . 4 ?
Cs1 S2 O3 O3 -147.1(4) 1_545 . . 4 ?
Cs1 S2 O3 O3 -25.2(3) . . . 4 ?
Cs1 S2 O3 O3 95.0(2) 3_756 . . 4 ?
Cs2 S2 O3 O3 72.4(8) 3_756 . . 4 ?
O5 S2 O3 Cs2 11(2) 4 . . 3_756 ?
O5 S2 O3 Cs2 53.5(16) . . . 3_756 ?
O3 S2 O3 Cs2 -72.4(8) 4 . . 3_756 ?
O4 S2 O3 Cs2 128.7(9) 4 . . 3_756 ?
O4 S2 O3 Cs2 -94.7(9) . . . 3_756 ?
N4 S2 O3 Cs2 159.6(7) . . . 3_756 ?
N4 S2 O3 Cs2 -132.3(7) 4 . . 3_756 ?
Cs1 S2 O3 Cs2 140.5(12) 1_545 . . 3_756 ?
Cs1 S2 O3 Cs2 -97.6(8) . . . 3_756 ?
Cs1 S2 O3 Cs2 22.7(10) 3_756 . . 3_756 ?
O5 S2 O3 Cs1 -129.9(16) 4 . . 1_545 ?
O5 S2 O3 Cs1 -87.0(14) . . . 1_545 ?
O3 S2 O3 Cs1 147.1(4) 4 . . 1_545 ?
O4 S2 O3 Cs1 -11.8(6) 4 . . 1_545 ?
O4 S2 O3 Cs1 124.8(6) . . . 1_545 ?
N4 S2 O3 Cs1 19.1(8) . . . 1_545 ?
N4 S2 O3 Cs1 87.2(7) 4 . . 1_545 ?
Cs1 S2 O3 Cs1 121.9(7) . . . 1_545 ?
Cs1 S2 O3 Cs1 -117.8(5) 3_756 . . 1_545 ?
Cs2 S2 O3 Cs1 -140.5(12) 3_756 . . 1_545 ?
O5 S2 O4 N4 104.3(14) 4 . . 4 ?
O5 S2 O4 N4 93.3(13) . . . 4 ?
O3 S2 O4 N4 -119.8(11) 4 . . 4 ?
O3 S2 O4 N4 -110.2(10) . . . 4 ?
O4 S2 O4 N4 -6.7(16) 4 . . 4 ?
N4 S2 O4 N4 -2.8(7) . . . 4 ?
Cs1 S2 O4 N4 -59.3(10) 1_545 . . 4 ?
Cs1 S2 O4 N4 -105.8(11) . . . 4 ?
Cs1 S2 O4 N4 129.7(9) 3_756 . . 4 ?
Cs2 S2 O4 N4 -149.5(8) 3_756 . . 4 ?
O5 S2 O4 Cs1 -149.9(12) 4 . . . ?
O5 S2 O4 Cs1 -160.8(11) . . . . ?
O3 S2 O4 Cs1 -13.9(7) 4 . . . ?
O3 S2 O4 Cs1 -4.4(8) . . . . ?
O4 S2 O4 Cs1 99.1(8) 4 . . . ?
N4 S2 O4 Cs1 103.1(6) . . . . ?
N4 S2 O4 Cs1 105.8(11) 4 . . . ?
Cs1 S2 O4 Cs1 46.5(6) 1_545 . . . ?
Cs1 S2 O4 Cs1 -124.4(4) 3_756 . . . ?
Cs2 S2 O4 Cs1 -43.7(5) 3_756 . . . ?
O5 S2 O4 Cs2 18.3(11) 4 . . . ?
O5 S2 O4 Cs2 7.4(11) . . . . ?
O3 S2 O4 Cs2 154.3(7) 4 . . . ?
O3 S2 O4 Cs2 163.8(6) . . . . ?
O4 S2 O4 Cs2 -92.7(10) 4 . . . ?
N4 S2 O4 Cs2 -88.7(6) . . . . ?
N4 S2 O4 Cs2 -85.9(9) 4 . . . ?
Cs1 S2 O4 Cs2 -145.2(3) 1_545 . . . ?
Cs1 S2 O4 Cs2 168.2(9) . . . . ?
Cs1 S2 O4 Cs2 43.8(5) 3_756 . . . ?
Cs2 S2 O4 Cs2 124.5(4) 3_756 . . . ?
O5 Cs1 O4 N4 -167.0(9) 3_756 . . 4 ?
O5 Cs1 O4 N4 -178.6(9) 2_756 . . 4 ?
O4 Cs1 O4 N4 -103.0(7) 4_565 . . 4 ?
O2 Cs1 O4 N4 63.2(7) 3_656 . . 4 ?
O2 Cs1 O4 N4 -29.5(13) 2_656 . . 4 ?
O2 Cs1 O4 N4 172.6(7) 4_565 . . 4 ?
O2 Cs1 O4 N4 133.9(7) . . . 4 ?
N1 Cs1 O4 N4 43.9(7) 3_656 . . 4 ?
N1 Cs1 O4 N4 -62.8(8) 2_656 . . 4 ?
O3 Cs1 O4 N4 -123.7(7) 1_565 . . 4 ?
O3 Cs1 O4 N4 114.0(9) 4 . . 4 ?
O5 Cs1 O4 S2 89.1(7) 3_756 . . . ?
O5 Cs1 O4 S2 77.5(7) 2_756 . . . ?
O4 Cs1 O4 S2 153.1(4) 4_565 . . . ?
O2 Cs1 O4 S2 -40.6(6) 3_656 . . . ?
O2 Cs1 O4 S2 -133.4(6) 2_656 . . . ?
O2 Cs1 O4 S2 68.7(6) 4_565 . . . ?
O2 Cs1 O4 S2 30.0(6) . . . . ?
N1 Cs1 O4 S2 -60.0(5) 3_656 . . . ?
N1 Cs1 O4 S2 -166.7(5) 2_656 . . . ?
O3 Cs1 O4 S2 132.4(6) 1_565 . . . ?
O3 Cs1 O4 S2 10.1(5) 4 . . . ?
O5 Cs1 O4 Cs2 -80.7(5) 3_756 . . . ?
O5 Cs1 O4 Cs2 -92.2(5) 2_756 . . . ?
O4 Cs1 O4 Cs2 -16.7(3) 4_565 . . . ?
O2 Cs1 O4 Cs2 149.6(2) 3_656 . . . ?
O2 Cs1 O4 Cs2 56.9(9) 2_656 . . . ?
O2 Cs1 O4 Cs2 -101.1(3) 4_565 . . . ?
O2 Cs1 O4 Cs2 -139.7(2) . . . . ?
N1 Cs1 O4 Cs2 130.3(3) 3_656 . . . ?
N1 Cs1 O4 Cs2 23.6(4) 2_656 . . . ?
O3 Cs1 O4 Cs2 -37.3(3) 1_565 . . . ?
O3 Cs1 O4 Cs2 -159.6(6) 4 . . . ?
O1 Cs2 O4 N4 17.0(7) 1_554 . . 4 ?
O2 Cs2 O4 N4 -178.1(7) 2_756 . . 4 ?
O2 Cs2 O4 N4 -107.3(7) 3_756 . . 4 ?
O4 Cs2 O4 N4 114.5(7) 4_565 . . 4 ?
O3 Cs2 O4 N4 179.8(8) 3_756 . . 4 ?
O3 Cs2 O4 N4 -170.0(8) 2_756 . . 4 ?
N4 Cs2 O4 N4 95.0(9) 1_565 . . 4 ?
N6 Cs2 O4 N4 -47.2(10) 2_755 . . 4 ?
N6 Cs2 O4 N4 -50.6(9) 3_755 . . 4 ?
O5 Cs2 O4 N4 135.6(8) 1_565 . . 4 ?
O1 Cs2 O4 S2 109.5(5) 1_554 . . . ?
O2 Cs2 O4 S2 -85.5(6) 2_756 . . . ?
O2 Cs2 O4 S2 -14.7(5) 3_756 . . . ?
O4 Cs2 O4 S2 -153.0(4) 4_565 . . . ?
O3 Cs2 O4 S2 -87.6(6) 3_756 . . . ?
O3 Cs2 O4 S2 -77.4(6) 2_756 . . . ?
N4 Cs2 O4 S2 92.6(8) 4 . . . ?
N4 Cs2 O4 S2 -172.4(6) 1_565 . . . ?
N6 Cs2 O4 S2 45.4(9) 2_755 . . . ?
N6 Cs2 O4 S2 42.0(8) 3_755 . . . ?
O5 Cs2 O4 S2 -131.8(6) 1_565 . . . ?
O1 Cs2 O4 Cs1 -81.0(3) 1_554 . . . ?
O2 Cs2 O4 Cs1 84.0(3) 2_756 . . . ?
O2 Cs2 O4 Cs1 154.8(2) 3_756 . . . ?
O4 Cs2 O4 Cs1 16.5(3) 4_565 . . . ?
O3 Cs2 O4 Cs1 81.8(4) 3_756 . . . ?
O3 Cs2 O4 Cs1 92.0(4) 2_756 . . . ?
N4 Cs2 O4 Cs1 -97.9(8) 4 . . . ?
N4 Cs2 O4 Cs1 -2.9(3) 1_565 . . . ?
N6 Cs2 O4 Cs1 -145.1(5) 2_755 . . . ?
N6 Cs2 O4 Cs1 -148.5(4) 3_755 . . . ?
O5 Cs2 O4 Cs1 37.7(4) 1_565 . . . ?
O3 S2 O5 O5 -88.0(15) 4 . . 4 ?
O3 S2 O5 O5 -125.3(12) . . . 4 ?
O4 S2 O5 O5 158.5(4) 4 . . 4 ?
O4 S2 O5 O5 22.8(4) . . . 4 ?
N4 S2 O5 O5 124.4(4) . . . 4 ?
N4 S2 O5 O5 60.1(5) 4 . . 4 ?
Cs1 S2 O5 O5 179.1(8) 1_545 . . 4 ?
Cs1 S2 O5 O5 1.4(12) . . . 4 ?
Cs1 S2 O5 O5 -68.0(15) 3_756 . . 4 ?
Cs2 S2 O5 O5 -94.7(4) 3_756 . . 4 ?
O5 S2 O5 Cs1 68.0(15) 4 . . 3_756 ?
O3 S2 O5 Cs1 -20(3) 4 . . 3_756 ?
O3 S2 O5 Cs1 -57.4(19) . . . 3_756 ?
O4 S2 O5 Cs1 -133.6(15) 4 . . 3_756 ?
O4 S2 O5 Cs1 90.7(15) . . . 3_756 ?
N4 S2 O5 Cs1 -167.7(13) . . . 3_756 ?
N4 S2 O5 Cs1 128.1(13) 4 . . 3_756 ?
Cs1 S2 O5 Cs1 -112.9(11) 1_545 . . 3_756 ?
Cs1 S2 O5 Cs1 69(2) . . . 3_756 ?
Cs2 S2 O5 Cs1 -26.8(16) 3_756 . . 3_756 ?
O5 S2 O5 Cs2 -143.3(7) 4 . . 1_545 ?
O3 S2 O5 Cs2 128.6(13) 4 . . 1_545 ?
O3 S2 O5 Cs2 91.3(15) . . . 1_545 ?
O4 S2 O5 Cs2 15.1(9) 4 . . 1_545 ?
O4 S2 O5 Cs2 -120.6(8) . . . 1_545 ?
N4 S2 O5 Cs2 -19.0(10) . . . 1_545 ?
N4 S2 O5 Cs2 -83.2(11) 4 . . 1_545 ?
Cs1 S2 O5 Cs2 35.8(14) 1_545 . . 1_545 ?
Cs1 S2 O5 Cs2 -141.9(8) . . . 1_545 ?
Cs1 S2 O5 Cs2 149(2) 3_756 . . 1_545 ?
Cs2 S2 O5 Cs2 122.0(8) 3_756 . . 1_545 ?
O2 S1 N1 N2 142.9(8) . . . . ?
O2 S1 N1 N2 -100.4(8) 4_565 . . . ?
O1 S1 N1 N2 25.8(9) . . . . ?
N1 S1 N1 N2 -67.5(8) 4_565 . . . ?
Cs1 S1 N1 N2 -164.0(6) . . . . ?
Cs2 S1 N1 N2 -46.4(11) 3_766 . . . ?
Cs2 S1 N1 N2 95.6(8) 3_756 . . . ?
Cs1 S1 N1 N2 145.7(11) 3_656 . . . ?
Cs1 S1 N1 N2 -94.6(8) 3_666 . . . ?
O2 S1 N1 Cs1 -2.8(4) . . . 3_656 ?
O2 S1 N1 Cs1 113.9(4) 4_565 . . 3_656 ?
O1 S1 N1 Cs1 -119.9(2) . . . 3_656 ?
N1 S1 N1 Cs1 146.7(2) 4_565 . . 3_656 ?
Cs1 S1 N1 Cs1 50.3(5) . . . 3_656 ?
Cs2 S1 N1 Cs1 167.91(10) 3_766 . . 3_656 ?
Cs2 S1 N1 Cs1 -50.1(4) 3_756 . . 3_656 ?
Cs1 S1 N1 Cs1 119.7(3) 3_666 . . 3_656 ?
S1 N1 N2 N3 124(7) . . . . ?
Cs1 N1 N2 N3 -101(8) 3_656 . . . ?
S1 N1 N2 N3 -118.3(15) . . . 4_565 ?
Cs1 N1 N2 N3 16.9(19) 3_656 . . 4_565 ?
S1 N1 N2 N1 70.6(7) . . . 4_565 ?
Cs1 N1 N2 N1 -154.2(5) 3_656 . . 4_565 ?
N3 N2 N3 Cs1 -3.9(19) 4_565 . . 1_556 ?
N1 N2 N3 Cs1 167.0(11) 4_565 . . 1_556 ?
N1 N2 N3 Cs1 121(7) . . . 1_556 ?
O5 S2 N4 O4 99.2(12) 4 . . 4 ?
O5 S2 N4 O4 74.2(13) . . . 4 ?
O3 S2 N4 O4 -85.2(11) 4 . . 4 ?
O3 S2 N4 O4 -62.5(11) . . . 4 ?
O4 S2 N4 O4 -175.2(11) . . . 4 ?
N4 S2 N4 O4 -177.0(7) 4 . . 4 ?
Cs1 S2 N4 O4 -45.8(7) 1_545 . . 4 ?
Cs1 S2 N4 O4 -135.5(8) . . . 4 ?
Cs1 S2 N4 O4 65.6(9) 3_756 . . 4 ?
Cs2 S2 N4 O4 -44.6(12) 3_756 . . 4 ?
O5 S2 N4 N5 -61.9(14) 4 . . . ?
O5 S2 N4 N5 -86.8(14) . . . . ?
O3 S2 N4 N5 113.8(11) 4 . . . ?
O3 S2 N4 N5 136.5(11) . . . . ?
O4 S2 N4 N5 -161.0(17) 4 . . . ?
O4 S2 N4 N5 23.8(11) . . . . ?
N4 S2 N4 N5 22.0(12) 4 . . . ?
Cs1 S2 N4 N5 153.2(12) 1_545 . . . ?
Cs1 S2 N4 N5 63.4(10) . . . . ?
Cs1 S2 N4 N5 -95.5(10) 3_756 . . . ?
Cs2 S2 N4 N5 154.3(7) 3_756 . . . ?
O5 S2 N4 N5 -70.0(11) 4 . . 4 ?
O5 S2 N4 N5 -94.9(11) . . . 4 ?
O3 S2 N4 N5 105.7(8) 4 . . 4 ?
O3 S2 N4 N5 128.4(8) . . . 4 ?
O4 S2 N4 N5 -169.1(13) 4 . . 4 ?
O4 S2 N4 N5 15.7(7) . . . 4 ?
N4 S2 N4 N5 13.9(8) 4 . . 4 ?
Cs1 S2 N4 N5 145.1(8) 1_545 . . 4 ?
Cs1 S2 N4 N5 55.3(6) . . . 4 ?
Cs1 S2 N4 N5 -103.5(6) 3_756 . . 4 ?
Cs2 S2 N4 N5 146.3(4) 3_756 . . 4 ?
O5 S2 N4 Cs2 43.8(9) 4 . . 1_545 ?
O5 S2 N4 Cs2 18.8(10) . . . 1_545 ?
O3 S2 N4 Cs2 -140.6(6) 4 . . 1_545 ?
O3 S2 N4 Cs2 -117.8(7) . . . 1_545 ?
O4 S2 N4 Cs2 -55.4(8) 4 . . 1_545 ?
O4 S2 N4 Cs2 129.4(4) . . . 1_545 ?
N4 S2 N4 Cs2 127.6(3) 4 . . 1_545 ?
Cs1 S2 N4 Cs2 -101.2(4) 1_545 . . 1_545 ?
Cs1 S2 N4 Cs2 169.09(19) . . . 1_545 ?
Cs1 S2 N4 Cs2 10.2(5) 3_756 . . 1_545 ?
Cs2 S2 N4 Cs2 -100.0(5) 3_756 . . 1_545 ?
O5 S2 N4 Cs1 144.9(9) 4 . . 1_545 ?
O5 S2 N4 Cs1 120.0(10) . . . 1_545 ?
O3 S2 N4 Cs1 -39.4(7) 4 . . 1_545 ?
O3 S2 N4 Cs1 -16.7(7) . . . 1_545 ?
O4 S2 N4 Cs1 45.8(7) 4 . . 1_545 ?
O4 S2 N4 Cs1 -129.4(4) . . . 1_545 ?
N4 S2 N4 Cs1 -131.19(17) 4 . . 1_545 ?
Cs1 S2 N4 Cs1 -89.7(3) . . . 1_545 ?
Cs1 S2 N4 Cs1 111.4(3) 3_756 . . 1_545 ?
Cs2 S2 N4 Cs1 1.2(7) 3_756 . . 1_545 ?
O4 N4 N5 N5 -55(3) 4 . . 4 ?
S2 N4 N5 N5 -22.3(12) . . . 4 ?
Cs2 N4 N5 N5 -131.8(4) 1_545 . . 4 ?
Cs1 N4 N5 N5 106.6(12) 1_545 . . 4 ?
O4 N4 N5 N6 120(4) 4 . . 4 ?
N5 N4 N5 N6 175(4) 4 . . 4 ?
S2 N4 N5 N6 152(3) . . . 4 ?
Cs2 N4 N5 N6 43(4) 1_545 . . 4 ?
Cs1 N4 N5 N6 -79(4) 1_545 . . 4 ?
O4 N4 N5 N6 31(42) 4 . . . ?
N5 N4 N5 N6 86(41) 4 . . . ?
S2 N4 N5 N6 63(41) . . . . ?
Cs2 N4 N5 N6 -46(41) 1_545 . . . ?
Cs1 N4 N5 N6 -168(40) 1_545 . . . ?
O4 N4 N5 N4 -55(3) 4 . . 4 ?
N5 N4 N5 N4 0.000(1) 4 . . 4 ?
S2 N4 N5 N4 -22.3(12) . . . 4 ?
Cs2 N4 N5 N4 -131.8(4) 1_545 . . 4 ?
Cs1 N4 N5 N4 106.6(12) 1_545 . . 4 ?
O4 N4 N5 Cs2 77(3) 4 . . 1_545 ?
N5 N4 N5 Cs2 131.8(4) 4 . . 1_545 ?
S2 N4 N5 Cs2 109.6(9) . . . 1_545 ?
Cs1 N4 N5 Cs2 -121.6(13) 1_545 . . 1_545 ?
N5 N5 N6 N6 180.000(4) 4 . . 4 ?
N4 N5 N6 N6 93(41) . . . 4 ?
N4 N5 N6 N6 178.8(10) 4 . . 4 ?
Cs2 N5 N6 N6 47.6(5) 1_545 . . 4 ?
N6 N5 N6 N5 180.000(2) 4 . . 4 ?
N4 N5 N6 N5 -87(41) . . . 4 ?
N4 N5 N6 N5 -1.2(10) 4 . . 4 ?
Cs2 N5 N6 N5 -132.4(5) 1_545 . . 4 ?
N5 N5 N6 Cs2 130.5(14) 4 . . 3_755 ?
N6 N5 N6 Cs2 -49.5(14) 4 . . 3_755 ?
N4 N5 N6 Cs2 44(42) . . . 3_755 ?
N4 N5 N6 Cs2 129.3(11) 4 . . 3_755 ?
Cs2 N5 N6 Cs2 -1.8(16) 1_545 . . 3_755 ?
